data_9005134
loop_
_publ_author_name
'Barbier, J.'
'Liu, B.'
'Weber, J.'

_publ_section_title
;
 Crystal chemistry of the (Na,K)GaSiO4 system
 Note: kalsilite structure
;
_journal_name_full 'European Journal of Mineralogy'
_journal_page_first 297
_journal_page_last 305
_journal_volume 5
_journal_year 1993
_chemical_formula_structural Na.7K.3GaSiO4
_chemical_formula_sum 'Ga3 K0.9 Na2.1 O12 Si3'
_space_group_IT_number 173
_symmetry_space_group_name_Hall 'P 6c'
_symmetry_space_group_name_H-M 'P 63'
_cell_angle_alpha 90
_cell_angle_beta 90
_cell_angle_gamma 120
_cell_formula_units_Z 2
_cell_length_a 8.8169
_cell_length_b 8.8169
_cell_length_c 8.3873
_cell_volume 564.657
_database_code_amcsd 0006479
_exptl_crystal_density_diffrn 3.346
_cod_original_formula_sum 'Na2.1 K.9 (Ga3 Si3) O12'
_cod_database_code 9005134
_amcsd_formula_title Na.7K.3GaSiO4

loop_
_space_group_symop_operation_xyz
x,y,z
x-y,x,1/2+z
-y,x-y,z
-x,-y,1/2+z
-x+y,-x,z
y,-x+y,1/2+z

loop_
_atom_site_label
_atom_site_fract_x
_atom_site_fract_y
_atom_site_fract_z
_atom_site_occupancy
_atom_site_U_iso_or_equiv
_atom_site_type_symbol
_atom_site_attached_hydrogens
NaM1 0.00000 0.00000 0.75000 0.30000 0.03420 Na 0
KM1 0.00000 0.00000 0.75000 0.70000 0.03420 K 0
NaM2 0.66667 0.33333 0.79100 1.00000 0.05953 Na 0
NaM3 0.33333 0.66667 0.72800 0.80000 0.03546 Na 0
KM3 0.33333 0.66667 0.72800 0.20000 0.03546 K 0
GaT1 0.68300 0.65700 0.54700 0.95000 0.03673 Ga 0
SiT1 0.68300 0.65700 0.54700 0.05000 0.03673 Si 0
GaT2 0.65500 -0.02200 0.43400 0.05000 0.03673 Ga 0
SiT2 0.65500 -0.02200 0.43400 0.95000 0.03673 Si 0
O1 0.74400 0.87800 0.52500 1.00000 0.04053 O 0
O2 0.47100 0.91800 0.52400 1.00000 0.04053 O 0
O3 0.77700 0.19000 0.43300 1.00000 0.04053 O 0
O4 0.72700 0.63600 0.74400 1.00000 0.06713 O 0

loop_
_cod_changelog_entry_id
_cod_changelog_entry_author
_cod_changelog_entry_date
_cod_changelog_entry_text
1
;cod-tools version 3.8.0
Id: cif_guess_AMCSD_atom_types 9581 2023-05-17 12:35:41Z saulius
;
2023-05-23T09:14:28+03:00
;Derived atom types and hydrogen counts
from atom names that follow the AMCSD naming convention
(Wat == water, O-H == hydroxyl).
;

loop_
_cod_related_entry_id
_cod_related_entry_database
_cod_related_entry_code
1 AMCSD 0006479
